data_4515404
loop_
_publ_author_name
'Sarkar, Koushik'
'Khasimbi, Shaik'
'Mandal, Souvik'
'Dastidar, Parthasarathi'

_publ_section_title
;
 Rationally Developed Metallogelators Derived from Pyridyl Derivatives of
 NSAIDs Displaying Anti-Inflammatory and Anticancer Activities.
;
_journal_issue 36
_journal_name_full 'ACS applied materials &amp; interfaces'
_journal_page_first 30649
_journal_page_last 30661
_journal_paper_doi 10.1021/acsami.8b09872
_journal_volume 10
_journal_year 2018
_chemical_formula_moiety 'C72 H72 Cu N8 O4, 2(C O), 2(C F3 O3 S)'
_chemical_formula_sum 'C76 H72 Cu F6 N8 O12 S2'
_chemical_formula_weight 1531.07
_space_group_crystal_system orthorhombic
_space_group_IT_number 68
_space_group_name_Hall '-C 2a 2ac'
_space_group_name_H-M_alt 'C c c a :2'
_atom_sites_solution_hydrogens geom
_atom_sites_solution_primary direct
_audit_creation_date 2018-08-08
_audit_creation_method
;
Olex2 1.2
(compiled 2017.08.10 svn.r3458 for OlexSys, GUI svn.r5381)
;
_cell_angle_alpha 90
_cell_angle_beta 90
_cell_angle_gamma 90
_cell_formula_units_Z 4
_cell_length_a 21.03(5)
_cell_length_b 39.44(10)
_cell_length_c 9.92(3)
_cell_measurement_reflns_used 1280
_cell_measurement_temperature 120
_cell_measurement_theta_max 16.221
_cell_measurement_theta_min 2.195
_cell_volume 8228(4)
_computing_cell_refinement 'SAINT V8.38A (?, 2016)'
_computing_data_reduction 'SAINT V8.38A (?, 2016)'
_computing_molecular_graphics 'Olex2 (Dolomanov et al., 2009)'
_computing_publication_material 'Olex2 (Dolomanov et al., 2009)'
_computing_structure_refinement 'XL (Sheldrick, 2008)'
_computing_structure_solution 'ShelXS (Sheldrick, 2008)'
_diffrn_ambient_temperature 120.0
_diffrn_measured_fraction_theta_full 0.994
_diffrn_measured_fraction_theta_max 0.994
_diffrn_measurement_device_type 'Bruker APEX-II CCD'
_diffrn_measurement_method '\f and \w scans'
_diffrn_radiation_type MoK\a
_diffrn_radiation_wavelength 0.71073
_diffrn_reflns_av_R_equivalents 0.1499
_diffrn_reflns_av_unetI/netI 0.1030
_diffrn_reflns_Laue_measured_fraction_full 0.994
_diffrn_reflns_Laue_measured_fraction_max 0.994
_diffrn_reflns_limit_h_max 16
_diffrn_reflns_limit_h_min -8
_diffrn_reflns_limit_k_max 30
_diffrn_reflns_limit_k_min -29
_diffrn_reflns_limit_l_max 7
_diffrn_reflns_limit_l_min -7
_diffrn_reflns_number 4240
_diffrn_reflns_point_group_measured_fraction_full 0.994
_diffrn_reflns_point_group_measured_fraction_max 0.994
_diffrn_reflns_theta_full 16.259
_diffrn_reflns_theta_max 16.259
_diffrn_reflns_theta_min 1.033
_diffrn_standards_number 0
_exptl_absorpt_coefficient_mu 0.390
_exptl_absorpt_correction_T_max 0.7440
_exptl_absorpt_correction_T_min 0.5942
_exptl_absorpt_correction_type multi-scan
_exptl_absorpt_process_details
'SADABS-2016/2 (Bruker,2016/2) was used for absorption correction. wR2(int) was 0.1205 before and 0.0843 after correction. The Ratio of minimum to maximum transmission is 0.7987. The \l/2 correction factor is Not present.'
_exptl_crystal_colour 'light blue'
_exptl_crystal_colour_modifier light
_exptl_crystal_colour_primary blue
_exptl_crystal_density_diffrn 1.236
_exptl_crystal_description plate
_exptl_crystal_F_000 3180
_exptl_crystal_size_max 0.34
_exptl_crystal_size_mid 0.18
_exptl_crystal_size_min 0.06
_refine_diff_density_max 0.398
_refine_diff_density_min -0.429
_refine_diff_density_rms 0.117
_refine_ls_extinction_method none
_refine_ls_goodness_of_fit_ref 1.077
_refine_ls_hydrogen_treatment constr
_refine_ls_matrix_type full
_refine_ls_number_parameters 198
_refine_ls_number_reflns 1055
_refine_ls_number_restraints 1
_refine_ls_restrained_S_all 1.081
_refine_ls_R_factor_all 0.1830
_refine_ls_R_factor_gt 0.0926
_refine_ls_shift/su_max 0.000
_refine_ls_shift/su_mean 0.000
_refine_ls_structure_factor_coef Fsqd
_refine_ls_weighting_details 'w=1/[\s^2^(Fo^2^)+(0.2000P)^2^] where P=(Fo^2^+2Fc^2^)/3'
_refine_ls_weighting_scheme calc
_refine_ls_wR_factor_gt 0.2435
_refine_ls_wR_factor_ref 0.3167
_reflns_Friedel_coverage 0.000
_reflns_number_gt 556
_reflns_number_total 1055
_reflns_threshold_expression 'I > 2\s(I)'
_cod_data_source_file am8b09872_si_006.cif
_cod_data_source_block CC4
_cod_original_cell_volume 8230(36)
_cod_original_sg_symbol_Hall '-C 2b 2bc'
_cod_original_sg_symbol_H-M 'C c c e'
_cod_database_code 4515404
_shelx_shelxl_version_number 2016/6
_shelx_space_group_comment
;
The symmetry employed for this shelxl refinement is uniquely defined
by the following loop, which should always be used as a source of
symmetry information in preference to the above space-group names.
They are only intended as comments.
;
_shelx_estimated_absorpt_t_max 0.977
_shelx_estimated_absorpt_t_min 0.879
_olex2_refinement_description
;
1. Fixed Uiso
 At 1.2 times of:
  All C(H) groups, All C(H,H) groups, All N(H) groups
 At 1.5 times of:
  All C(H,H,H) groups
2. Restrained distances
 O2-C0AA
 1.45 with sigma of 0.02
3. Others
 Fixed Sof: S1(0.5) O3(0.5) O5(0.5) O4(0.5) C20(0.5) F1(0.5) F3(0.5) F2(0.5)
4.a Free rotating group:
 S1(O3,O5,O4,C20,F1,F3,F2)
4.b Ternary CH refined with riding coordinates:
 C7(H7)
4.c Secondary CH2 refined with riding coordinates:
 C19(H19a,H19b)
4.d Aromatic/amide H refined with riding coordinates:
 N2(H2), C1(H1), C5(H5), C10(H10), C4(H4), C3(H3), C14(H14), C11(H11), C13(H13)
4.e Idealised Me refined as rotating group:
 C8(H8a,H8b,H8c), C18(H18a,H18b,H18c)
;
_olex2_submission_special_instructions 'No special instructions were received'

loop_
_space_group_symop_operation_xyz
'x, y, z'
'-x+1/2, -y, z'
'-x, y, -z+1/2'
'x+1/2, -y, -z+1/2'
'x+1/2, y+1/2, z'
'-x+1, -y+1/2, z'
'-x+1/2, y+1/2, -z+1/2'
'x+1, -y+1/2, -z+1/2'
'-x, -y, -z'
'x-1/2, y, -z'
'x, -y, z-1/2'
'-x-1/2, y, z-1/2'
'-x+1/2, -y+1/2, -z'
'x, y+1/2, -z'
'x+1/2, -y+1/2, z-1/2'
'-x, y+1/2, z-1/2'

loop_
_atom_site_label
_atom_site_type_symbol
_atom_site_fract_x
_atom_site_fract_y
_atom_site_fract_z
_atom_site_U_iso_or_equiv
_atom_site_adp_type
_atom_site_occupancy
_atom_site_site_symmetry_order
_atom_site_calc_flag
_atom_site_refinement_flags_posn
_atom_site_refinement_flags_adp
_atom_site_refinement_flags_occupancy
_atom_site_disorder_assembly
_atom_site_disorder_group
Cu01 Cu 0.500000 0.750000 0.250000 0.093(2) Uani 1 4 d S T P . .
O1 O 0.7522(7) 0.6910(3) 0.6590(17) 0.094(6) Uani 1 1 d . . . . .
N2 N 0.7118(9) 0.6975(5) 0.4470(16) 0.087(6) Uani 1 1 d . . . . .
H2 H 0.719884 0.691674 0.363114 0.104 Uiso 1 1 calc R . . . .
N1 N 0.5660(8) 0.7476(5) 0.3901(17) 0.075(5) Uiso 1 1 d . . . . .
C1 C 0.6130(11) 0.7244(5) 0.3831(17) 0.075(7) Uani 1 1 d . . . . .
H1 H 0.609799 0.708303 0.312013 0.090 Uiso 1 1 calc R . . . .
C9 C 0.7552(14) 0.6225(7) 0.437(2) 0.068(7) Uiso 1 1 d . . . . .
C2 C 0.6608(14) 0.7214(6) 0.460(3) 0.066(7) Uiso 1 1 d . . . . .
C6 C 0.7504(12) 0.6819(6) 0.539(3) 0.077(8) Uani 1 1 d . . . . .
C7 C 0.7927(13) 0.6534(6) 0.489(2) 0.083(7) Uani 1 1 d . . . . .
H7 H 0.815590 0.662656 0.408655 0.100 Uiso 1 1 calc R . . . .
C5 C 0.5700(14) 0.7696(5) 0.498(2) 0.093(8) Uani 1 1 d . . . . .
H5 H 0.538343 0.786463 0.510382 0.111 Uiso 1 1 calc R . . . .
C10 C 0.6969(14) 0.6144(7) 0.4875(19) 0.089(8) Uani 1 1 d . . . . .
H10 H 0.676702 0.628880 0.550815 0.107 Uiso 1 1 calc R . . . .
C4 C 0.6210(15) 0.7671(6) 0.591(2) 0.087(9) Uani 1 1 d . . . . .
H4 H 0.622004 0.781873 0.666210 0.104 Uiso 1 1 calc R . . . .
C3 C 0.6699(14) 0.7437(6) 0.573(2) 0.084(8) Uani 1 1 d . . . . .
H3 H 0.705896 0.742492 0.631053 0.101 Uiso 1 1 calc R . . . .
C12 C 0.692(2) 0.5626(9) 0.357(4) 0.150(16) Uani 1 1 d . . . . .
C8 C 0.8446(11) 0.6442(5) 0.591(2) 0.109(8) Uani 1 1 d . . . . .
H8A H 0.824870 0.638119 0.677077 0.163 Uiso 1 1 calc GR . . . .
H8B H 0.872867 0.663655 0.603850 0.163 Uiso 1 1 calc GR . . . .
H8C H 0.869169 0.624882 0.556953 0.163 Uiso 1 1 calc GR . . . .
C14 C 0.7834(13) 0.5996(8) 0.345(2) 0.106(8) Uani 1 1 d . . . . .
H14 H 0.825155 0.603336 0.311519 0.128 Uiso 1 1 calc R . . . .
O2 O 0.500000 0.6854(7) 0.250000 0.174(10) Uiso 1 2 d DS T P . .
C11 C 0.6671(16) 0.5849(10) 0.446(3) 0.137(13) Uani 1 1 d . . . . .
H11 H 0.626393 0.580065 0.482611 0.165 Uiso 1 1 calc R . . . .
C13 C 0.747(2) 0.5708(10) 0.304(3) 0.139(13) Uani 1 1 d . . . . .
H13 H 0.764368 0.556753 0.235126 0.166 Uiso 1 1 calc R . . . .
C16 C 0.622(2) 0.5320(8) 0.192(5) 0.24(2) Uani 1 1 d . . . . .
C19 C 0.6611(16) 0.5299(9) 0.307(3) 0.166(13) Uiso 1 1 d . . . . .
H19A H 0.695464 0.513466 0.287792 0.199 Uiso 1 1 calc R . . . .
H19B H 0.635390 0.520426 0.381775 0.199 Uiso 1 1 calc R . . . .
C18 C 0.5885(17) 0.4936(9) 0.186(3) 0.234(17) Uani 1 1 d . . . . .
H18A H 0.612677 0.479111 0.124473 0.352 Uiso 1 1 calc GR . . . .
H18B H 0.544591 0.495667 0.153805 0.352 Uiso 1 1 calc GR . . . .
H18C H 0.588519 0.483555 0.276390 0.352 Uiso 1 1 calc GR . . . .
C17 C 0.596(3) 0.5533(12) 0.129(6) 0.35(4) Uani 1 1 d . . . . .
S1 S 0.5255(9) 0.6583(3) 0.6846(16) 0.174(8) Uani 0.5 1 d . . . A -1
O3 O 0.5125(12) 0.6589(5) 0.5416(18) 0.172(14) Uiso 0.5 1 d G . . A -1
O5 O 0.5919(10) 0.6603(4) 0.722(2) 0.153(14) Uiso 0.5 1 d G . . A -1
O4 O 0.4825(14) 0.6780(4) 0.767(3) 0.27(3) Uiso 0.5 1 d G . . A -1
C20 C 0.5048(9) 0.6142(3) 0.7309(18) 0.21(2) Uiso 0.5 1 d G . . A -1
F1 F 0.5137(15) 0.6084(5) 0.8624(18) 0.29(2) Uiso 0.5 1 d G . . A -1
F3 F 0.4440(9) 0.6071(6) 0.704(3) 0.30(2) Uiso 0.5 1 d G . . A -1
F2 F 0.5401(12) 0.5916(3) 0.664(2) 0.193(13) Uiso 0.5 1 d G . . A -1
C0AA C 0.500000 0.6501(9) 0.250000 0.205(19) Uiso 1 2 d DS T P . .

loop_
_atom_site_aniso_label
_atom_site_aniso_U_11
_atom_site_aniso_U_22
_atom_site_aniso_U_33
_atom_site_aniso_U_23
_atom_site_aniso_U_13
_atom_site_aniso_U_12
Cu01 0.120(5) 0.124(5) 0.034(3) 0.000 0.000 0.000
O1 0.158(15) 0.092(12) 0.033(10) 0.004(9) -0.016(10) 0.026(11)
N2 0.118(18) 0.120(16) 0.022(12) 0.019(11) -0.017(12) -0.001(16)
C1 0.082(17) 0.105(19) 0.037(13) -0.003(12) -0.030(14) -0.016(16)
C6 0.13(2) 0.05(2) 0.05(2) 0.014(18) -0.01(2) -0.023(19)
C7 0.15(2) 0.052(18) 0.049(16) -0.007(15) 0.018(17) 0.00(2)
C5 0.15(3) 0.065(16) 0.060(18) 0.003(15) 0.012(17) -0.002(16)
C10 0.12(3) 0.08(2) 0.065(16) -0.016(16) 0.008(16) -0.008(18)
C4 0.18(3) 0.052(19) 0.033(16) 0.012(14) -0.02(2) -0.02(2)
C3 0.13(2) 0.06(2) 0.064(17) 0.019(16) -0.004(16) -0.005(17)
C12 0.26(5) 0.09(3) 0.10(3) -0.02(2) -0.02(3) -0.08(3)
C8 0.14(2) 0.097(19) 0.085(16) 0.012(14) -0.006(19) -0.004(17)
C14 0.13(2) 0.09(2) 0.098(19) 0.003(18) 0.022(18) 0.03(2)
C11 0.22(4) 0.12(3) 0.07(2) 0.01(2) 0.01(2) -0.09(3)
C13 0.20(4) 0.07(3) 0.14(3) -0.04(2) -0.01(3) -0.02(3)
C16 0.31(5) 0.07(3) 0.34(6) -0.05(3) -0.19(4) -0.03(3)
C18 0.25(4) 0.23(4) 0.21(3) -0.09(3) 0.00(3) -0.08(3)
C17 0.45(8) 0.18(5) 0.40(6) 0.14(5) -0.22(6) -0.06(5)
S1 0.24(3) 0.109(12) 0.177(18) -0.040(12) -0.019(14) 0.031(13)

loop_
_atom_type_symbol
_atom_type_description
_atom_type_scat_dispersion_real
_atom_type_scat_dispersion_imag
_atom_type_scat_source
C C 0.0033 0.0016 'International Tables Vol C Tables 4.2.6.8 and 6.1.1.4'
H H 0.0000 0.0000 'International Tables Vol C Tables 4.2.6.8 and 6.1.1.4'
Cu Cu 0.3201 1.2651 'International Tables Vol C Tables 4.2.6.8 and 6.1.1.4'
F F 0.0171 0.0103 'International Tables Vol C Tables 4.2.6.8 and 6.1.1.4'
N N 0.0061 0.0033 'International Tables Vol C Tables 4.2.6.8 and 6.1.1.4'
O O 0.0106 0.0060 'International Tables Vol C Tables 4.2.6.8 and 6.1.1.4'
S S 0.1246 0.1234 'International Tables Vol C Tables 4.2.6.8 and 6.1.1.4'

loop_
_geom_angle_atom_site_label_1
_geom_angle_atom_site_label_2
_geom_angle_atom_site_label_3
_geom_angle
_geom_angle_site_symmetry_1
_geom_angle_site_symmetry_3
N1 Cu01 N1 90.0(10) 3_655 8_465
N1 Cu01 N1 90.2(10) 8_465 .
N1 Cu01 N1 90.2(10) 3_655 6_565
N1 Cu01 N1 90.0(10) 6_565 .
N1 Cu01 N1 174.6(12) 3_655 .
N1 Cu01 N1 174.6(12) 8_465 6_565
C2 N2 H2 113.6 . .
C6 N2 H2 113.6 . .
C6 N2 C2 133(2) . .
C1 N1 Cu01 120.8(16) . .
C1 N1 C5 114.9(19) . .
C5 N1 Cu01 124.2(19) . .
N1 C1 H1 116.1 . .
C2 C1 N1 128(2) . .
C2 C1 H1 116.1 . .
C10 C9 C7 122(3) . .
C10 C9 C14 118(2) . .
C14 C9 C7 120(3) . .
N2 C2 C3 112(3) . .
C1 C2 N2 127(3) . .
C1 C2 C3 121(3) . .
O1 C6 N2 122(3) . .
O1 C6 C7 121(2) . .
N2 C6 C7 118(3) . .
C9 C7 H7 105.7 . .
C6 C7 C9 113(2) . .
C6 C7 H7 105.7 . .
C6 C7 C8 112.2(19) . .
C8 C7 C9 113.4(19) . .
C8 C7 H7 105.7 . .
N1 C5 H5 119.8 . .
N1 C5 C4 120(2) . .
C4 C5 H5 119.8 . .
C9 C10 H10 120.1 . .
C9 C10 C11 120(3) . .
C11 C10 H10 120.1 . .
C5 C4 H4 119.2 . .
C3 C4 C5 122(2) . .
C3 C4 H4 119.2 . .
C2 C3 H3 123.1 . .
C4 C3 C2 114(3) . .
C4 C3 H3 123.1 . .
C11 C12 C19 127(4) . .
C13 C12 C11 116(4) . .
C13 C12 C19 117(5) . .
C7 C8 H8A 109.5 . .
C7 C8 H8B 109.5 . .
C7 C8 H8C 109.5 . .
H8A C8 H8B 109.5 . .
H8A C8 H8C 109.5 . .
H8B C8 H8C 109.5 . .
C9 C14 H14 121.0 . .
C9 C14 C13 118(3) . .
C13 C14 H14 121.0 . .
C10 C11 H11 117.7 . .
C12 C11 C10 125(3) . .
C12 C11 H11 117.7 . .
C12 C13 C14 123(4) . .
C12 C13 H13 118.3 . .
C14 C13 H13 118.3 . .
C19 C16 C18 103(4) . .
C17 C16 C19 138(4) . .
C17 C16 C18 115(5) . .
C12 C19 H19A 108.0 . .
C12 C19 H19B 108.0 . .
C16 C19 C12 117(3) . .
C16 C19 H19A 108.0 . .
C16 C19 H19B 108.0 . .
H19A C19 H19B 107.2 . .
C16 C18 H18A 109.5 . .
C16 C18 H18B 109.5 . .
C16 C18 H18C 109.5 . .
H18A C18 H18B 109.5 . .
H18A C18 H18C 109.5 . .
H18B C18 H18C 109.5 . .
O3 S1 O5 115.6 . .
O3 S1 O4 115.5 . .
O3 S1 C20 102.4 . .
O5 S1 O4 115.5 . .
O5 S1 C20 102.4 . .
O4 S1 C20 102.4 . .
F1 C20 S1 111.8 . .
F3 C20 S1 111.8 . .
F3 C20 F1 107.1 . .
F3 C20 F2 107.1 . .
F2 C20 S1 111.8 . .
F2 C20 F1 107.0 . .

loop_
_geom_bond_atom_site_label_1
_geom_bond_atom_site_label_2
_geom_bond_distance
_geom_bond_site_symmetry_2
Cu01 N1 1.967(17) 3_655
Cu01 N1 1.967(17) 6_565
Cu01 N1 1.967(17) .
Cu01 N1 1.967(17) 8_465
O1 C6 1.25(2) .
N2 H2 0.8800 .
N2 C2 1.43(3) .
N2 C6 1.37(2) .
N1 C1 1.35(2) .
N1 C5 1.38(2) .
C1 H1 0.9500 .
C1 C2 1.27(2) .
C9 C7 1.54(3) .
C9 C10 1.36(3) .
C9 C14 1.42(3) .
C2 C3 1.44(3) .
C6 C7 1.52(3) .
C7 H7 1.0000 .
C7 C8 1.53(2) .
C5 H5 0.9500 .
C5 C4 1.41(3) .
C10 H10 0.9500 .
C10 C11 1.38(3) .
C4 H4 0.9500 .
C4 C3 1.39(3) .
C3 H3 0.9500 .
C12 C11 1.35(4) .
C12 C13 1.32(4) .
C12 C19 1.52(5) .
C8 H8A 0.9800 .
C8 H8B 0.9800 .
C8 H8C 0.9800 .
C14 H14 0.9500 .
C14 C13 1.42(3) .
O2 C0AA 1.39(2) .
C11 H11 0.9500 .
C13 H13 0.9500 .
C16 C19 1.41(4) .
C16 C18 1.67(4) .
C16 C17 1.18(4) .
C19 H19A 0.9900 .
C19 H19B 0.9900 .
C18 H18A 0.9800 .
C18 H18B 0.9800 .
C18 H18C 0.9800 .
S1 O3 1.4449 .
S1 O5 1.4451 .
S1 O4 1.4456 .
S1 C20 1.8524 .
C20 F1 1.3381 .
C20 F3 1.3361 .
C20 F2 1.3377 .
